data_4308071
loop_
_publ_author_name
'Ming-Hui Ge'
'John D. Corbett'

_publ_section_title
;
M2Ba2Sn6 (M =Yb, Ca): Metallic Zintl Phases with a Novel Tin Chain
Substructure
;
_journal_name_full 'Inorganic Chemistry'
_journal_page_first 4138
_journal_page_last 4144
_journal_paper_doi 10.1021/ic070042p
_journal_volume 46
_journal_year 2007
_chemical_formula_moiety CaBaSn3
_chemical_formula_sum 'Ba2 Ca2 Sn6'
_chemical_formula_weight 1066.98
_chemical_name_systematic
; 
 ? 
;
_space_group_IT_number 64
_symmetry_space_group_name_Hall '-C 2ac 2'
_symmetry_space_group_name_H-M 'C m c a'
_atom_sites_solution_hydrogens geom
_atom_sites_solution_primary direct
_atom_sites_solution_secondary difmap
_audit_creation_method SHELXL-97
_cell_angle_alpha 90.00
_cell_angle_beta 90.00
_cell_angle_gamma 90.00
_cell_formula_units_Z 8
_cell_length_a 15.912(3)
_cell_length_b 9.4974(19)
_cell_length_c 17.184(3)
_cell_measurement_temperature 293(2)
_cell_measurement_theta_max 28.26
_cell_measurement_theta_min 2.37
_cell_volume 2596.9(8)
_computing_structure_refinement 'SHELXL-97 (Sheldrick, 1997)'
_computing_structure_solution 'SHELXS-97 (Sheldrick, 1990)'
_diffrn_ambient_temperature 293(2)
_diffrn_measured_fraction_theta_full 0.953
_diffrn_measured_fraction_theta_max 0.953
_diffrn_radiation_monochromator graphite
_diffrn_radiation_source 'fine-focus sealed tube'
_diffrn_radiation_type MoK\a
_diffrn_radiation_wavelength 0.71073
_diffrn_reflns_av_R_equivalents 0.0599
_diffrn_reflns_av_sigmaI/netI 0.0497
_diffrn_reflns_limit_h_max 20
_diffrn_reflns_limit_h_min -21
_diffrn_reflns_limit_k_max 12
_diffrn_reflns_limit_k_min -7
_diffrn_reflns_limit_l_max 22
_diffrn_reflns_limit_l_min -22
_diffrn_reflns_number 7744
_diffrn_reflns_theta_full 28.26
_diffrn_reflns_theta_max 28.26
_diffrn_reflns_theta_min 2.37
_exptl_absorpt_coefficient_mu 18.033
_exptl_crystal_colour Grey
_exptl_crystal_density_diffrn 5.458
_exptl_crystal_density_method 'not measured'
_exptl_crystal_description Brittle,air-sensitive
_exptl_crystal_F_000 3616
_exptl_crystal_size_max 0.09
_exptl_crystal_size_mid 0.11
_exptl_crystal_size_min 0.13
_refine_diff_density_max 1.171
_refine_diff_density_min -1.327
_refine_diff_density_rms 0.289
_refine_ls_extinction_coef 0.000061(11)
_refine_ls_extinction_expression Fc^*^=kFc[1+0.001xFc^2^\l^3^/sin(2\q)]^-1/4^
_refine_ls_extinction_method SHELXL
_refine_ls_goodness_of_fit_ref 1.027
_refine_ls_hydrogen_treatment mixed
_refine_ls_matrix_type full
_refine_ls_number_parameters 52
_refine_ls_number_reflns 1597
_refine_ls_number_restraints 0
_refine_ls_restrained_S_all 1.027
_refine_ls_R_factor_all 0.0384
_refine_ls_R_factor_gt 0.0285
_refine_ls_shift/su_max 0.000
_refine_ls_shift/su_mean 0.000
_refine_ls_structure_factor_coef Fsqd
_refine_ls_weighting_details 'calc w=1/[\s^2^(Fo^2^)+(0.0047P)^2^+0.0000P] where P=(Fo^2^+2Fc^2^)/3'
_refine_ls_weighting_scheme calc
_refine_ls_wR_factor_gt 0.0525
_refine_ls_wR_factor_ref 0.0549
_reflns_number_gt 1359
_reflns_number_total 1597
_reflns_threshold_expression >2sigma(I)
_cod_data_source_file ic070042p-file002.cif
_cod_data_source_block Ca2Ba2Sn6
_cod_original_cell_volume 2597.0(9)
_cod_original_formula_sum 'Ca2 Ba2 Sn6'
_cod_database_code 4308071

loop_
_symmetry_equiv_pos_as_xyz
'x, y, z'
'-x, -y+1/2, z+1/2'
'-x, y+1/2, -z+1/2'
'x, -y, -z'
'x+1/2, y+1/2, z'
'-x+1/2, -y+1, z+1/2'
'-x+1/2, y+1, -z+1/2'
'x+1/2, -y+1/2, -z'
'-x, -y, -z'
'x, y-1/2, -z-1/2'
'x, -y-1/2, z-1/2'
'-x, y, z'
'-x+1/2, -y+1/2, -z'
'x+1/2, y, -z-1/2'
'x+1/2, -y, z-1/2'
'-x+1/2, y+1/2, z'

loop_
_atom_site_label
_atom_site_type_symbol
_atom_site_fract_x
_atom_site_fract_y
_atom_site_fract_z
_atom_site_U_iso_or_equiv
_atom_site_adp_type
_atom_site_occupancy
_atom_site_symmetry_multiplicity
_atom_site_calc_flag
_atom_site_refinement_flags
_atom_site_disorder_assembly
_atom_site_disorder_group
Ba1 Ba 0.0000 0.17613(7) 0.41407(3) 0.01572(14) Uani 1 2 d S . .
Ba2 Ba 0.21699(3) 0.0000 0.0000 0.01485(14) Uani 1 2 d S . .
Sn1 Sn 0.0000 0.27971(8) 0.21836(4) 0.01343(16) Uani 1 2 d S . .
Sn2 Sn 0.0000 0.06809(8) 0.08473(3) 0.01377(16) Uani 1 2 d S . .
Sn3 Sn 0.11838(3) 0.31478(6) 0.09191(3) 0.01441(13) Uani 1 1 d . . .
Sn4 Sn 0.27651(3) 0.23581(5) 0.16310(3) 0.01466(13) Uani 1 1 d . . .
Ca Ca 0.13449(7) 0.00936(16) 0.22868(8) 0.0152(3) Uani 1 1 d . . .

loop_
_atom_site_aniso_label
_atom_site_aniso_U_11
_atom_site_aniso_U_22
_atom_site_aniso_U_33
_atom_site_aniso_U_23
_atom_site_aniso_U_13
_atom_site_aniso_U_12
Ba1 0.0160(3) 0.0197(3) 0.0114(3) -0.0001(2) 0.000 0.000
Ba2 0.0142(3) 0.0158(3) 0.0145(3) 0.0004(2) 0.000 0.000
Sn1 0.0117(3) 0.0163(4) 0.0123(3) -0.0031(3) 0.000 0.000
Sn2 0.0125(3) 0.0148(4) 0.0140(3) -0.0020(3) 0.000 0.000
Sn3 0.0116(2) 0.0181(3) 0.0135(2) 0.00235(19) 0.00014(16) -0.00085(19)
Sn4 0.0121(2) 0.0157(3) 0.0162(2) 0.00328(19) -0.00267(17) -0.00179(19)
Ca 0.0129(6) 0.0163(8) 0.0165(7) -0.0006(6) 0.0013(5) -0.0019(6)

loop_
_atom_type_symbol
_atom_type_description
_atom_type_scat_dispersion_real
_atom_type_scat_dispersion_imag
_atom_type_scat_source
Ca Ca 0.2262 0.3064 'International Tables Vol C Tables 4.2.6.8 and 6.1.1.4'
Sn Sn -0.6537 1.4246 'International Tables Vol C Tables 4.2.6.8 and 6.1.1.4'
Ba Ba -0.3244 2.2819 'International Tables Vol C Tables 4.2.6.8 and 6.1.1.4'

loop_
_geom_bond_atom_site_label_1
_geom_bond_atom_site_label_2
_geom_bond_distance
_geom_bond_site_symmetry_2
_geom_bond_publ_flag
Ba1 Sn1 3.5041(10) . ?
Ba1 Sn3 3.5911(8) 11_566 ?
Ba1 Sn3 3.5911(8) 2 ?
Ba1 Sn2 3.7226(12) 10_566 ?
Ba1 Sn2 3.8081(10) 2 ?
Ba1 Sn4 3.8375(8) 7_545 ?
Ba1 Sn4 3.8375(8) 14_456 ?
Ba1 Sn3 3.9162(10) 3_545 ?
Ba1 Sn3 3.9162(10) 10_556 ?
Ba1 Ca 4.1519(15) 12 ?
Ba1 Ca 4.1519(15) . ?
Ba1 Ba1 4.4627(14) 9_556 ?
Ba2 Sn3 3.5287(7) 13 ?
Ba2 Sn3 3.5287(7) 16_545 ?
Ba2 Sn4 3.7106(7) . ?
Ba2 Sn4 3.7106(7) 4 ?
Ba2 Sn3 3.7275(8) 4 ?
Ba2 Sn3 3.7275(8) . ?
Ba2 Sn4 3.7632(7) 16_545 ?
Ba2 Sn4 3.7632(7) 13 ?
Ba2 Sn2 3.8026(8) 9 ?
Ba2 Sn2 3.8026(8) . ?
Ba2 Ca 4.1441(15) 4 ?
Ba2 Ca 4.1441(15) . ?
Sn1 Sn3 2.8949(8) 12 ?
Sn1 Sn3 2.8949(8) . ?
Sn1 Sn2 3.0516(10) . ?
Sn1 Ca 3.1882(15) 10_566 ?
Sn1 Ca 3.1882(15) 3 ?
Sn1 Ca 3.3472(16) 12 ?
Sn1 Ca 3.3472(16) . ?
Sn2 Sn3 3.0088(9) . ?
Sn2 Sn3 3.0088(9) 12 ?
Sn2 Sn2 3.1864(13) 9 ?
Sn2 Ca 3.3181(14) . ?
Sn2 Ca 3.3181(14) 12 ?
Sn2 Ba1 3.7226(12) 10_556 ?
Sn2 Ba2 3.8026(8) 9 ?
Sn2 Ba1 3.8081(10) 2_554 ?
Sn3 Sn4 2.8965(7) . ?
Sn3 Ba2 3.5287(7) 13 ?
Sn3 Ba1 3.5911(8) 2_554 ?
Sn3 Ca 3.6035(15) 10_566 ?
Sn3 Ca 3.7421(16) . ?
Sn3 Ba1 3.9162(10) 10_566 ?
Sn4 Sn4 3.1035(11) 7_545 ?
Sn4 Ca 3.1662(16) 16 ?
Sn4 Ca 3.1764(15) 7_545 ?
Sn4 Ca 3.3170(15) . ?
Sn4 Ba2 3.7632(7) 13 ?
Sn4 Ba1 3.8375(8) 14_556 ?
Ca Sn4 3.1662(16) 16_545 ?
Ca Sn4 3.1764(15) 7_545 ?
Ca Sn1 3.1882(15) 10_556 ?
Ca Sn3 3.6035(16) 10_556 ?
Ca Ca 3.748(3) 7_545 ?
Ca Ca 4.280(3) 12 ?
